data_7004414
loop_
_publ_author_name
'Gu, Zhi-Guo'
'Xu, Yi-Fan'
'Yin, Xiu-Ju'
'Zhou, Xin-Hui'
'Zuo, Jing-Lin'
'You, Xiao-Zeng'

_publ_section_title
;
 Cluster-based copper(ii) coordination polymers with azido bridges and
 chiral magnets
;
_journal_issue 41
_journal_name_full 'Dalton Transactions'
_journal_page_first 5593
_journal_page_last 5602
_journal_paper_doi 10.1039/b806619a
_journal_year 2008
_chemical_formula_sum 'C5 H14 Cu3 N20'
_chemical_formula_weight 544.98
_chemical_name_systematic
;
?
;
_space_group_IT_number 14
_symmetry_cell_setting monoclinic
_symmetry_space_group_name_Hall '-P 2ybc'
_symmetry_space_group_name_H-M 'P 1 21/c 1'
_atom_sites_solution_hydrogens geom
_atom_sites_solution_primary direct
_atom_sites_solution_secondary difmap
_audit_creation_method SHELXL-97
_cell_angle_alpha 90.00
_cell_angle_beta 100.153(4)
_cell_angle_gamma 90.00
_cell_formula_units_Z 4
_cell_length_a 8.628(2)
_cell_length_b 12.791(3)
_cell_length_c 16.380(4)
_cell_measurement_reflns_used 2143
_cell_measurement_temperature 293(2)
_cell_measurement_theta_max 24.1
_cell_measurement_theta_min 1.6
_cell_volume 1779.4(7)
_computing_cell_refinement 'Bruker SMART'
_computing_data_collection 'Bruker SMART'
_computing_data_reduction 'Bruker SAINT'
_computing_molecular_graphics 'Bruker SHELXTL'
_computing_publication_material 'Bruker SHELXTL'
_computing_structure_refinement 'SHELXL-97 (Sheldrick, 1997)'
_computing_structure_solution 'SHELXS-97 (Sheldrick, 1990)'
_diffrn_ambient_temperature 293(2)
_diffrn_measured_fraction_theta_full 0.997
_diffrn_measured_fraction_theta_max 0.997
_diffrn_measurement_device_type 'Bruker Smart Aepex CCD'
_diffrn_measurement_method 'phi and omega scans'
_diffrn_radiation_monochromator graphite
_diffrn_radiation_source 'fine-focus sealed tube'
_diffrn_radiation_type MoK\a
_diffrn_radiation_wavelength 0.71073
_diffrn_reflns_av_R_equivalents 0.0824
_diffrn_reflns_av_sigmaI/netI 0.0629
_diffrn_reflns_limit_h_max 10
_diffrn_reflns_limit_h_min -10
_diffrn_reflns_limit_k_max 11
_diffrn_reflns_limit_k_min -15
_diffrn_reflns_limit_l_max 19
_diffrn_reflns_limit_l_min -20
_diffrn_reflns_number 9269
_diffrn_reflns_theta_full 26.00
_diffrn_reflns_theta_max 26.00
_diffrn_reflns_theta_min 2.03
_exptl_absorpt_coefficient_mu 3.596
_exptl_absorpt_correction_T_max 0.5189
_exptl_absorpt_correction_T_min 0.4667
_exptl_absorpt_correction_type multi-scan
_exptl_absorpt_process_details 'SADABS; Bruker(2000)'
_exptl_crystal_colour black
_exptl_crystal_density_diffrn 2.034
_exptl_crystal_density_method 'not measured'
_exptl_crystal_description block
_exptl_crystal_F_000 1084
_exptl_crystal_size_max 0.25
_exptl_crystal_size_mid 0.23
_exptl_crystal_size_min 0.21
_refine_diff_density_max 1.640
_refine_diff_density_min -0.896
_refine_diff_density_rms 0.175
_refine_ls_extinction_method none
_refine_ls_goodness_of_fit_ref 1.035
_refine_ls_hydrogen_treatment constr
_refine_ls_matrix_type full
_refine_ls_number_parameters 253
_refine_ls_number_reflns 3489
_refine_ls_number_restraints 153
_refine_ls_restrained_S_all 1.087
_refine_ls_R_factor_all 0.0677
_refine_ls_R_factor_gt 0.0605
_refine_ls_shift/su_max 0.001
_refine_ls_shift/su_mean 0.000
_refine_ls_structure_factor_coef Fsqd
_refine_ls_weighting_details 'calc w=1/[\s^2^(Fo^2^)+(0.0946P)^2^+4.8476P] where P=(Fo^2^+2Fc^2^)/3'
_refine_ls_weighting_scheme calc
_refine_ls_wR_factor_gt 0.1575
_refine_ls_wR_factor_ref 0.1632
_reflns_number_gt 3009
_reflns_number_total 3489
_reflns_threshold_expression >2sigma(I)
_cod_data_source_file b806619a.txt
_cod_data_source_block complex6
_cod_depositor_comments
;
The following automatic conversions were performed:
'_symmetry_cell_setting' value 'Monoclinic' changed to 'monoclinic'
according to '/home/saulius/struct/CIF-dictionaries/cif_core.dic'
dictionary named 'cif_core.dic' version 2.4.1 from 2010-06-29.

Automatic conversion script
Id: cif_fix_enum 1527 2010-12-29 10:47:43Z saulius 
;
_cod_original_cell_volume 1779.5(7)
_cod_original_sg_symbol_H-M P2(1)/c
_cod_database_code 7004414

loop_
_symmetry_equiv_pos_as_xyz
'x, y, z'
'-x, y+1/2, -z+1/2'
'-x, -y, -z'
'x, -y-1/2, z-1/2'

loop_
_atom_site_label
_atom_site_type_symbol
_atom_site_fract_x
_atom_site_fract_y
_atom_site_fract_z
_atom_site_U_iso_or_equiv
_atom_site_adp_type
_atom_site_occupancy
_atom_site_symmetry_multiplicity
_atom_site_calc_flag
_atom_site_refinement_flags
_atom_site_disorder_assembly
_atom_site_disorder_group
N18 N 1.3176(16) 0.7812(10) 0.2962(8) 0.122(4) Uani 1 1 d U . .
N15 N 1.0418(9) 0.2852(6) 0.3171(5) 0.0608(19) Uani 1 1 d U . .
N9 N 1.1452(10) 0.7782(6) 0.5293(5) 0.067(2) Uani 1 1 d U . .
N6 N 1.5176(8) 0.3453(6) 0.5310(5) 0.0621(19) Uani 1 1 d U . .
N3 N 1.2352(12) 0.1947(7) 0.6088(6) 0.085(3) Uani 1 1 d U . .
Cu1 Cu 1.16441(9) 0.48651(6) 0.58268(4) 0.0260(2) Uani 1 1 d . . .
Cu2 Cu 1.22582(8) 0.54055(6) 0.40747(4) 0.0270(2) Uani 1 1 d . . .
Cu3 Cu 0.94768(9) 0.61368(6) 0.25604(4) 0.0296(2) Uani 1 1 d . . .
C1 C 0.9760(12) 0.4900(9) 0.1174(7) 0.074(3) Uani 1 1 d U . .
H1A H 1.0069 0.4971 0.0635 0.111 Uiso 1 1 calc R . .
H1B H 0.9963 0.4182 0.1352 0.111 Uiso 1 1 calc R . .
C2 C 0.8178(15) 0.5077(11) 0.1083(8) 0.094(3) Uani 1 1 d U . .
H2A H 0.7632 0.4431 0.0905 0.094 Uiso 1 1 calc R . .
H2B H 0.7888 0.5584 0.0642 0.094 Uiso 1 1 calc R . .
C3 C 0.6080(12) 0.5986(8) 0.1559(7) 0.071(3) Uani 1 1 d U . .
H3 H 0.5801 0.5974 0.2113 0.085 Uiso 1 1 d R . .
C4 C 0.4789(12) 0.5249(8) 0.1190(7) 0.070(3) Uani 1 1 d U . .
H4A H 0.4972 0.5005 0.0661 0.106 Uiso 1 1 d R . .
H4B H 0.4773 0.4665 0.1556 0.106 Uiso 1 1 d R . .
H4C H 0.3795 0.5606 0.1121 0.106 Uiso 1 1 d R . .
C5 C 0.595(2) 0.6970(15) 0.1494(12) 0.163(8) Uani 1 1 d U . .
H5A H 0.6915 0.7293 0.1760 0.245 Uiso 1 1 d R . .
H5B H 0.5097 0.7215 0.1745 0.245 Uiso 1 1 d R . .
H5C H 0.5760 0.7147 0.0915 0.245 Uiso 1 1 d R . .
N1 N 1.1778(6) 0.3595(4) 0.6543(3) 0.0299(11) Uani 1 1 d U . .
N2 N 1.2051(7) 0.2744(5) 0.6302(4) 0.0426(14) Uani 1 1 d U . .
N4 N 1.2740(6) 0.4272(4) 0.4939(3) 0.0307(11) Uani 1 1 d U . .
N5 N 1.3989(6) 0.3850(5) 0.5114(3) 0.0354(12) Uani 1 1 d U . .
N7 N 1.1238(6) 0.5999(4) 0.4984(3) 0.0305(11) Uani 1 1 d U . .
N8 N 1.1341(7) 0.6924(5) 0.5150(3) 0.0363(13) Uani 1 1 d U . .
N10 N 1.3347(7) 0.4763(5) 0.3243(4) 0.0403(14) Uani 1 1 d U . .
N11 N 1.4711(6) 0.4601(4) 0.3350(3) 0.0304(11) Uani 1 1 d U . .
N12 N 1.6038(7) 0.4395(5) 0.3421(4) 0.0447(14) Uani 1 1 d U . .
N13 N 0.9804(6) 0.4562(4) 0.3457(3) 0.0287(11) Uani 1 1 d U . .
N14 N 1.0074(6) 0.3679(4) 0.3319(3) 0.0304(11) Uani 1 1 d U . .
N16 N 1.1472(6) 0.6597(4) 0.3331(3) 0.0328(12) Uani 1 1 d U . .
N17 N 1.2351(9) 0.7202(6) 0.3137(5) 0.0588(18) Uani 1 1 d U . .
N19 N 1.0750(7) 0.5577(5) 0.1753(4) 0.0389(13) Uani 1 1 d U . .
H19A H 1.1114 0.6107 0.1479 0.058 Uiso 1 1 calc R . .
H19B H 1.1580 0.5216 0.2023 0.058 Uiso 1 1 calc R . .
N20 N 0.7615(7) 0.5454(5) 0.1819(4) 0.0398(13) Uani 1 1 d U . .
H20 H 0.7386 0.4885 0.2108 0.060 Uiso 1 1 d R . .

loop_
_atom_site_aniso_label
_atom_site_aniso_U_11
_atom_site_aniso_U_22
_atom_site_aniso_U_33
_atom_site_aniso_U_23
_atom_site_aniso_U_13
_atom_site_aniso_U_12
N18 0.113(6) 0.119(5) 0.127(6) 0.032(4) 0.009(4) -0.031(4)
N15 0.058(4) 0.052(3) 0.071(4) -0.010(3) 0.007(3) -0.002(3)
N9 0.082(4) 0.054(4) 0.066(4) -0.004(3) 0.021(3) 0.001(3)
N6 0.045(3) 0.074(4) 0.068(4) 0.011(3) 0.012(3) 0.013(3)
N3 0.092(5) 0.069(4) 0.097(5) -0.010(4) 0.028(4) 0.008(4)
Cu1 0.0231(4) 0.0300(4) 0.0261(4) 0.0029(3) 0.0077(3) 0.0045(3)
Cu2 0.0228(4) 0.0334(4) 0.0252(4) 0.0017(3) 0.0056(3) 0.0011(3)
Cu3 0.0231(4) 0.0383(5) 0.0274(4) 0.0010(3) 0.0047(3) 0.0021(3)
C1 0.068(4) 0.089(5) 0.070(4) -0.023(4) 0.028(4) -0.001(4)
C2 0.080(4) 0.116(6) 0.088(5) -0.035(4) 0.022(4) 0.010(4)
C3 0.055(4) 0.061(4) 0.090(5) 0.006(4) -0.003(4) 0.000(4)
C4 0.053(4) 0.080(5) 0.076(4) -0.003(4) 0.005(4) 0.001(4)
C5 0.152(9) 0.155(9) 0.178(9) 0.000(5) 0.015(5) 0.008(5)
N1 0.032(3) 0.031(2) 0.027(2) 0.003(2) 0.007(2) 0.005(2)
N2 0.042(3) 0.034(3) 0.054(3) -0.003(2) 0.017(2) -0.001(2)
N4 0.026(2) 0.035(2) 0.031(2) 0.002(2) 0.007(2) 0.009(2)
N5 0.025(3) 0.046(3) 0.036(3) 0.006(2) 0.008(2) 0.003(2)
N7 0.034(3) 0.031(2) 0.028(2) 0.003(2) 0.008(2) 0.004(2)
N8 0.040(3) 0.036(3) 0.034(3) 0.000(2) 0.012(2) 0.003(2)
N10 0.033(3) 0.057(3) 0.032(3) -0.004(2) 0.011(2) 0.005(2)
N11 0.029(3) 0.034(2) 0.030(2) -0.002(2) 0.009(2) -0.002(2)
N12 0.035(3) 0.052(3) 0.047(3) -0.008(3) 0.007(2) -0.002(3)
N13 0.026(2) 0.030(2) 0.031(2) 0.001(2) 0.007(2) 0.001(2)
N14 0.028(3) 0.030(3) 0.032(2) -0.004(2) 0.005(2) 0.000(2)
N16 0.027(2) 0.035(3) 0.035(3) 0.008(2) 0.002(2) -0.004(2)
N17 0.054(4) 0.056(3) 0.063(3) 0.024(3) 0.000(3) -0.017(3)
N19 0.035(3) 0.046(3) 0.038(3) 0.005(2) 0.014(2) 0.003(2)
N20 0.032(3) 0.049(3) 0.036(3) -0.002(2) -0.001(2) 0.002(2)

loop_
_atom_type_symbol
_atom_type_description
_atom_type_scat_dispersion_real
_atom_type_scat_dispersion_imag
_atom_type_scat_source
C C 0.0033 0.0016 'International Tables Vol C Tables 4.2.6.8 and 6.1.1.4'
H H 0.0000 0.0000 'International Tables Vol C Tables 4.2.6.8 and 6.1.1.4'
N N 0.0061 0.0033 'International Tables Vol C Tables 4.2.6.8 and 6.1.1.4'
Cu Cu 0.3201 1.2651 'International Tables Vol C Tables 4.2.6.8 and 6.1.1.4'

loop_
_geom_angle_atom_site_label_1
_geom_angle_atom_site_label_2
_geom_angle_atom_site_label_3
_geom_angle
_geom_angle_site_symmetry_1
_geom_angle_site_symmetry_3
_geom_angle_publ_flag
N7 Cu1 N1 170.4(2) . . ?
N7 Cu1 N13 95.0(2) . 3_766 ?
N1 Cu1 N13 86.0(2) . 3_766 ?
N7 Cu1 N4 79.7(2) . . ?
N1 Cu1 N4 97.6(2) . . ?
N13 Cu1 N4 169.2(2) 3_766 . ?
N7 Cu1 N12 95.7(2) . 3_866 ?
N1 Cu1 N12 93.7(2) . 3_866 ?
N13 Cu1 N12 96.1(2) 3_766 3_866 ?
N4 Cu1 N12 93.8(2) . 3_866 ?
N10 Cu2 N16 92.8(2) . . ?
N10 Cu2 N7 176.0(2) . . ?
N16 Cu2 N7 91.0(2) . . ?
N10 Cu2 N4 97.0(2) . . ?
N16 Cu2 N4 169.6(2) . . ?
N7 Cu2 N4 79.3(2) . . ?
N10 Cu2 N13 90.8(2) . . ?
N16 Cu2 N13 84.71(19) . . ?
N7 Cu2 N13 90.7(2) . . ?
N4 Cu2 N13 91.7(2) . . ?
N19 Cu3 N1 168.5(2) . 3_766 ?
N19 Cu3 N20 85.4(2) . . ?
N1 Cu3 N20 92.3(2) 3_766 . ?
N19 Cu3 N16 90.6(2) . . ?
N1 Cu3 N16 90.2(2) 3_766 . ?
N20 Cu3 N16 171.3(2) . . ?
C2 C1 N19 115.8(9) . . ?
C2 C1 H1A 108.3 . . ?
N19 C1 H1A 108.3 . . ?
C2 C1 H1B 108.3 . . ?
N19 C1 H1B 108.3 . . ?
H1A C1 H1B 107.4 . . ?
C1 C2 N20 115.9(10) . . ?
C1 C2 H2A 108.3 . . ?
N20 C2 H2A 108.3 . . ?
C1 C2 H2B 108.3 . . ?
N20 C2 H2B 108.3 . . ?
H2A C2 H2B 107.4 . . ?
C5 C3 N20 122.6(13) . . ?
C5 C3 C4 122.9(13) . . ?
N20 C3 C4 112.9(8) . . ?
C5 C3 H3 93.5 . . ?
N20 C3 H3 94.6 . . ?
C4 C3 H3 94.4 . . ?
C3 C4 H4A 109.8 . . ?
C3 C4 H4B 109.2 . . ?
H4A C4 H4B 109.5 . . ?
C3 C4 H4C 109.4 . . ?
H4A C4 H4C 109.5 . . ?
H4B C4 H4C 109.5 . . ?
C3 C5 H5A 109.6 . . ?
C3 C5 H5B 110.5 . . ?
H5A C5 H5B 109.5 . . ?
C3 C5 H5C 108.3 . . ?
H5A C5 H5C 109.5 . . ?
H5B C5 H5C 109.5 . . ?
N2 N1 Cu1 122.8(5) . . ?
N2 N1 Cu3 124.1(5) . 3_766 ?
Cu1 N1 Cu3 108.0(2) . 3_766 ?
N3 N2 N1 178.0(10) . . ?
N5 N4 Cu1 121.0(4) . . ?
N5 N4 Cu2 124.0(4) . . ?
Cu1 N4 Cu2 99.9(2) . . ?
N6 N5 N4 177.5(7) . . ?
N8 N7 Cu1 123.9(4) . . ?
N8 N7 Cu2 120.7(4) . . ?
Cu1 N7 Cu2 101.1(2) . . ?
N9 N8 N7 178.7(8) . . ?
N11 N10 Cu2 123.8(5) . . ?
N12 N11 N10 175.9(7) . . ?
N11 N12 Cu1 133.9(5) . 3_866 ?
N14 N13 Cu1 128.9(4) . 3_766 ?
N14 N13 Cu2 108.5(4) . . ?
Cu1 N13 Cu2 100.5(2) 3_766 . ?
N15 N14 N13 175.7(7) . . ?
N17 N16 Cu2 120.4(5) . . ?
N17 N16 Cu3 122.9(5) . . ?
Cu2 N16 Cu3 108.5(2) . . ?
N18 N17 N16 177.7(12) . . ?
C1 N19 Cu3 108.6(5) . . ?
C1 N19 H19A 110.0 . . ?
Cu3 N19 H19A 110.0 . . ?
C1 N19 H19B 110.0 . . ?
Cu3 N19 H19B 110.0 . . ?
H19A N19 H19B 108.3 . . ?
C2 N20 C3 108.9(8) . . ?
C2 N20 Cu3 107.0(6) . . ?
C3 N20 Cu3 123.1(5) . . ?
C2 N20 H20 107.5 . . ?
C3 N20 H20 104.5 . . ?
Cu3 N20 H20 104.7 . . ?

loop_
_geom_bond_atom_site_label_1
_geom_bond_atom_site_label_2
_geom_bond_distance
_geom_bond_site_symmetry_2
_geom_bond_publ_flag
N18 N17 1.127(13) . ?
N15 N14 1.137(9) . ?
N9 N8 1.123(9) . ?
N6 N5 1.137(8) . ?
N3 N2 1.123(10) . ?
Cu1 N7 1.991(5) . ?
Cu1 N1 1.994(5) . ?
Cu1 N13 1.997(5) 3_766 ?
Cu1 N4 2.017(5) . ?
Cu1 N12 2.355(6) 3_866 ?
Cu2 N10 1.967(6) . ?
Cu2 N16 1.994(5) . ?
Cu2 N7 2.008(5) . ?
Cu2 N4 2.018(5) . ?
Cu2 N13 2.432(5) . ?
Cu3 N19 1.995(5) . ?
Cu3 N1 2.002(5) 3_766 ?
Cu3 N20 2.032(6) . ?
Cu3 N16 2.034(5) . ?
C1 C2 1.366(15) . ?
C1 N19 1.448(12) . ?
C1 H1A 0.9700 . ?
C1 H1B 0.9700 . ?
C2 N20 1.459(12) . ?
C2 H2A 0.9700 . ?
C2 H2B 0.9700 . ?
C3 C5 1.267(18) . ?
C3 N20 1.483(11) . ?
C3 C4 1.502(13) . ?
C3 H3 0.9800 . ?
C4 H4A 0.9600 . ?
C4 H4B 0.9600 . ?
C4 H4C 0.9600 . ?
C5 H5A 0.9600 . ?
C5 H5B 0.9600 . ?
C5 H5C 0.9600 . ?
N1 N2 1.196(8) . ?
N1 Cu3 2.002(5) 3_766 ?
N4 N5 1.194(7) . ?
N7 N8 1.213(8) . ?
N10 N11 1.177(8) . ?
N11 N12 1.160(8) . ?
N12 Cu1 2.355(6) 3_866 ?
N13 N14 1.183(7) . ?
N13 Cu1 1.997(5) 3_766 ?
N16 N17 1.166(8) . ?
N19 H19A 0.9000 . ?
N19 H19B 0.9000 . ?
N20 H20 0.9100 . ?
